data_7202294
loop_
_publ_author_name
'Howie, R. Alan'
'de Lima, Geraldo M.'
'Menezes, Daniele C.'
'Wardell, James L.'
'Wardell, Solange M. S. V.'
'Young, David J.'
'Tiekink, Edward R. T.'

_publ_section_title
;
 The influence of cation upon the supramolecular aggregation patterns
 of dithiocarbamate anions functionalised with hydrogen bonding
 capacity---the prevalence of charge-assisted O--H&#x22EF;S
 interactions
;
_journal_issue 11
_journal_name_full CrystEngComm
_journal_page_first 1626
_journal_paper_doi 10.1039/b809730e
_journal_volume 10
_journal_year 2008
_chemical_formula_moiety 'C6 H13 N2, C4 H8 N O S2 '
_chemical_formula_sum 'C10 H21 N3 O S2'
_chemical_formula_weight 263.42
_chemical_name_systematic
;
?
;
_space_group_IT_number 14
_symmetry_cell_setting monoclinic
_symmetry_space_group_name_Hall '-P 2yn'
_symmetry_space_group_name_H-M 'P 1 21/n 1'
_atom_sites_solution_hydrogens geom
_atom_sites_solution_primary direct
_atom_sites_solution_secondary difmap
_audit_creation_method SHELXL-97
_cell_angle_alpha 90
_cell_angle_beta 106.823(2)
_cell_angle_gamma 90
_cell_formula_units_Z 4
_cell_length_a 11.8425(4)
_cell_length_b 9.3648(3)
_cell_length_c 12.1634(4)
_cell_measurement_reflns_used 3106
_cell_measurement_temperature 120(2)
_cell_measurement_theta_max 27.5
_cell_measurement_theta_min 1.0
_cell_volume 1291.22(7)
_computing_cell_refinement 'DENZO (Otwinowski & Minor, 1997) and COLLECT'
_computing_data_collection 'COLLECT (Hooft, 1998)'
_computing_data_reduction 'DENZO and COLLECT'
_computing_molecular_graphics 'ORTEPII (Johnson, 1976) & DIAMOND (Crystal Impact, 2006)'
_computing_publication_material SHELXL97
_computing_structure_refinement 'SHELXL-97 (Sheldrick, 1997)'
_computing_structure_solution 'SHELXS-97 (Sheldrick, 1997)'
_diffrn_ambient_temperature 120(2)
_diffrn_detector_area_resol_mean 9.091
_diffrn_measured_fraction_theta_full 0.999
_diffrn_measured_fraction_theta_max 0.999
_diffrn_measurement_device_type 'Bruker-Nonius 95mm CCD camera on \k-goniostat'
_diffrn_measurement_method '\f and \w scans'
_diffrn_radiation_monochromator graphite
_diffrn_radiation_source 'Bruker-Nonius FR591 rotating anode'
_diffrn_radiation_type MoK\a
_diffrn_radiation_wavelength 0.71069
_diffrn_reflns_av_R_equivalents 0.062
_diffrn_reflns_av_sigmaI/netI 0.053
_diffrn_reflns_limit_h_max 15
_diffrn_reflns_limit_h_min -15
_diffrn_reflns_limit_k_max 12
_diffrn_reflns_limit_k_min -11
_diffrn_reflns_limit_l_max 12
_diffrn_reflns_limit_l_min -15
_diffrn_reflns_number 17781
_diffrn_reflns_theta_full 27.5
_diffrn_reflns_theta_max 27.50
_diffrn_reflns_theta_min 2.1
_diffrn_standards_decay_% 0
_diffrn_standards_number 0
_exptl_absorpt_coefficient_mu 0.398
_exptl_absorpt_correction_T_max 1.000
_exptl_absorpt_correction_T_min 0.844
_exptl_absorpt_correction_type multi-scan
_exptl_absorpt_process_details 'SADABS (Sheldrick, 2003)'
_exptl_crystal_colour colourless
_exptl_crystal_density_diffrn 1.355
_exptl_crystal_density_method 'not measured'
_exptl_crystal_description plate
_exptl_crystal_F_000 568
_exptl_crystal_size_max 0.20
_exptl_crystal_size_mid 0.20
_exptl_crystal_size_min 0.02
_refine_diff_density_max 0.31
_refine_diff_density_min -0.36
_refine_diff_density_rms 0.078
_refine_ls_extinction_method none
_refine_ls_goodness_of_fit_ref 1.10
_refine_ls_hydrogen_treatment constr
_refine_ls_matrix_type full
_refine_ls_number_parameters 147
_refine_ls_number_reflns 2957
_refine_ls_number_restraints 0
_refine_ls_restrained_S_all 1.10
_refine_ls_R_factor_all 0.074
_refine_ls_R_factor_gt 0.040
_refine_ls_shift/su_max <0.001
_refine_ls_shift/su_mean 0.000
_refine_ls_structure_factor_coef Fsqd
_refine_ls_weighting_details 'calc w=1/[\s^2^(Fo^2^)+(0.0653P)^2^+0.0615P] where P=(Fo^2^+2Fc^2^)/3'
_refine_ls_weighting_scheme calc
_refine_ls_wR_factor_gt 0.096
_refine_ls_wR_factor_ref 0.118
_reflns_number_gt 2155
_reflns_number_total 2957
_reflns_threshold_expression I>2\s(I)
_cod_data_source_file b809730e.txt
_cod_data_source_block 3
_cod_original_sg_symbol_Hall '-P 2yn '
_cod_original_sg_symbol_H-M 'P 21/n'
_cod_database_code 7202294

loop_
_symmetry_equiv_pos_as_xyz
'x, y, z'
'-x+1/2, y+1/2, -z+1/2'
'-x, -y, -z'
'x-1/2, -y-1/2, z-1/2'

loop_
_atom_site_label
_atom_site_type_symbol
_atom_site_fract_x
_atom_site_fract_y
_atom_site_fract_z
_atom_site_U_iso_or_equiv
_atom_site_adp_type
_atom_site_occupancy
_atom_site_symmetry_multiplicity
_atom_site_calc_flag
_atom_site_refinement_flags
_atom_site_disorder_assembly
_atom_site_disorder_group
S1 S 0.54638(5) 0.32495(6) 0.11555(5) 0.02136(17) Uani 1 1 d . . .
S2 S 0.61748(5) 0.27612(6) 0.36879(5) 0.02094(17) Uani 1 1 d . . .
O1 O 0.31762(15) 0.42714(16) 0.49690(13) 0.0265(4) Uani 1 1 d . . .
H1 H 0.3321 0.5024 0.5360 0.040 Uiso 1 1 calc R . .
N1 N 0.39527(16) 0.31226(19) 0.23885(15) 0.0189(4) Uani 1 1 d . . .
N2 N 0.83539(16) 0.32986(18) 0.25274(15) 0.0195(4) Uani 1 1 d . . .
H2 H 0.7554 0.3294 0.2474 0.023 Uiso 1 1 calc R . .
N3 N 1.05292(16) 0.33140(19) 0.26726(15) 0.0195(4) Uani 1 1 d . . .
C1 C 0.50906(19) 0.3065(2) 0.23989(18) 0.0160(5) Uani 1 1 d . . .
C2 C 0.35734(19) 0.3001(2) 0.34302(18) 0.0199(5) Uani 1 1 d . . .
H2A H 0.4145 0.2408 0.4004 0.024 Uiso 1 1 calc R . .
H2B H 0.2795 0.2524 0.3243 0.024 Uiso 1 1 calc R . .
C3 C 0.3489(2) 0.4462(2) 0.39318(18) 0.0212(5) Uani 1 1 d . . .
H3A H 0.4256 0.4963 0.4092 0.025 Uiso 1 1 calc R . .
H3B H 0.2883 0.5043 0.3382 0.025 Uiso 1 1 calc R . .
C4 C 0.3014(2) 0.3365(3) 0.13197(19) 0.0254(5) Uani 1 1 d . . .
H4A H 0.3191 0.4225 0.0941 0.038 Uiso 1 1 calc R . .
H4B H 0.2261 0.3491 0.1492 0.038 Uiso 1 1 calc R . .
H4C H 0.2960 0.2541 0.0810 0.038 Uiso 1 1 calc R . .
C5 C 0.8846(2) 0.1831(2) 0.2848(2) 0.0215(5) Uani 1 1 d . . .
H5A H 0.8438 0.1131 0.2256 0.026 Uiso 1 1 calc R . .
H5B H 0.8736 0.1540 0.3593 0.026 Uiso 1 1 calc R . .
C6 C 1.0169(2) 0.1886(2) 0.2937(2) 0.0239(5) Uani 1 1 d . . .
H6A H 1.0634 0.1614 0.3724 0.029 Uiso 1 1 calc R . .
H6B H 1.0339 0.1185 0.2396 0.029 Uiso 1 1 calc R . .
C7 C 0.8974(2) 0.4336(2) 0.3444(2) 0.0241(5) Uani 1 1 d . . .
H7A H 0.8876 0.4049 0.4194 0.029 Uiso 1 1 calc R . .
H7B H 0.8642 0.5306 0.3256 0.029 Uiso 1 1 calc R . .
C8 C 1.02882(19) 0.4324(2) 0.3497(2) 0.0244(5) Uani 1 1 d . . .
H8A H 1.0527 0.5295 0.3332 0.029 Uiso 1 1 calc R . .
H8B H 1.0765 0.4060 0.4283 0.029 Uiso 1 1 calc R . .
C9 C 0.8502(2) 0.3738(3) 0.13954(19) 0.0239(5) Uani 1 1 d . . .
H9A H 0.8178 0.4708 0.1190 0.029 Uiso 1 1 calc R . .
H9B H 0.8077 0.3068 0.0786 0.029 Uiso 1 1 calc R . .
C10 C 0.9826(2) 0.3719(3) 0.1508(2) 0.0276(5) Uani 1 1 d . . .
H10A H 0.9977 0.3033 0.0948 0.033 Uiso 1 1 calc R . .
H10B H 1.0072 0.4678 0.1323 0.033 Uiso 1 1 calc R . .

loop_
_atom_site_aniso_label
_atom_site_aniso_U_11
_atom_site_aniso_U_22
_atom_site_aniso_U_33
_atom_site_aniso_U_23
_atom_site_aniso_U_13
_atom_site_aniso_U_12
S1 0.0219(3) 0.0245(3) 0.0185(3) -0.0003(2) 0.0072(2) -0.0009(2)
S2 0.0169(3) 0.0244(3) 0.0192(3) -0.0012(2) 0.0016(2) 0.0021(2)
O1 0.0361(10) 0.0268(9) 0.0208(8) -0.0049(7) 0.0149(7) -0.0050(7)
N1 0.0154(10) 0.0250(11) 0.0150(9) -0.0018(7) 0.0020(7) 0.0007(7)
N2 0.0144(10) 0.0187(10) 0.0259(10) -0.0026(8) 0.0064(8) 0.0004(7)
N3 0.0185(10) 0.0196(10) 0.0209(10) -0.0017(8) 0.0065(8) -0.0011(7)
C1 0.0170(11) 0.0121(11) 0.0178(11) -0.0027(8) 0.0030(8) 0.0006(8)
C2 0.0164(11) 0.0243(13) 0.0191(11) 0.0005(9) 0.0053(9) -0.0015(9)
C3 0.0232(13) 0.0226(12) 0.0193(11) 0.0009(9) 0.0087(9) -0.0004(9)
C4 0.0167(12) 0.0346(14) 0.0218(12) -0.0018(10) 0.0004(9) 0.0010(10)
C5 0.0220(12) 0.0160(11) 0.0276(13) -0.0011(9) 0.0087(10) -0.0001(9)
C6 0.0229(13) 0.0200(13) 0.0304(13) -0.0028(9) 0.0105(10) 0.0024(9)
C7 0.0229(13) 0.0210(12) 0.0298(13) -0.0085(10) 0.0097(10) -0.0024(9)
C8 0.0191(12) 0.0196(12) 0.0324(13) -0.0067(10) 0.0044(10) -0.0007(9)
C9 0.0230(12) 0.0236(12) 0.0234(12) 0.0037(10) 0.0040(9) 0.0009(10)
C10 0.0206(12) 0.0375(15) 0.0250(12) 0.0041(11) 0.0069(10) -0.0009(10)

loop_
_atom_type_symbol
_atom_type_description
_atom_type_scat_dispersion_real
_atom_type_scat_dispersion_imag
_atom_type_scat_source
C C 0.0033 0.0016 'International Tables Vol C Tables 4.2.6.8 and 6.1.1.4'
H H 0.0000 0.0000 'International Tables Vol C Tables 4.2.6.8 and 6.1.1.4'
N N 0.0061 0.0033 'International Tables Vol C Tables 4.2.6.8 and 6.1.1.4'
O O 0.0106 0.0060 'International Tables Vol C Tables 4.2.6.8 and 6.1.1.4'
S S 0.1246 0.1234 'International Tables Vol C Tables 4.2.6.8 and 6.1.1.4'

loop_
_geom_angle_atom_site_label_1
_geom_angle_atom_site_label_2
_geom_angle_atom_site_label_3
_geom_angle
_geom_angle_site_symmetry_1
_geom_angle_site_symmetry_3
_geom_angle_publ_flag
C3 O1 H1 109.5 . . ?
C1 N1 C4 121.08(18) . . ?
C1 N1 C2 123.05(18) . . ?
C4 N1 C2 115.83(18) . . ?
C9 N2 C5 110.55(16) . . ?
C9 N2 C7 110.06(17) . . ?
C5 N2 C7 109.29(17) . . ?
C9 N2 H2 109.0 . . ?
C5 N2 H2 109.0 . . ?
C7 N2 H2 109.0 . . ?
C8 N3 C6 108.15(17) . . ?
C8 N3 C10 108.95(18) . . ?
C6 N3 C10 109.05(18) . . ?
N1 C1 S1 120.30(16) . . ?
N1 C1 S2 119.44(16) . . ?
S1 C1 S2 120.25(13) . . ?
N1 C2 C3 110.54(17) . . ?
N1 C2 H2A 109.5 . . ?
C3 C2 H2A 109.5 . . ?
N1 C2 H2B 109.5 . . ?
C3 C2 H2B 109.5 . . ?
H2A C2 H2B 108.1 . . ?
O1 C3 C2 107.95(17) . . ?
O1 C3 H3A 110.1 . . ?
C2 C3 H3A 110.1 . . ?
O1 C3 H3B 110.1 . . ?
C2 C3 H3B 110.1 . . ?
H3A C3 H3B 108.4 . . ?
N1 C4 H4A 109.5 . . ?
N1 C4 H4B 109.5 . . ?
H4A C4 H4B 109.5 . . ?
N1 C4 H4C 109.5 . . ?
H4A C4 H4C 109.5 . . ?
H4B C4 H4C 109.5 . . ?
N2 C5 C6 107.37(17) . . ?
N2 C5 H5A 110.2 . . ?
C6 C5 H5A 110.2 . . ?
N2 C5 H5B 110.2 . . ?
C6 C5 H5B 110.2 . . ?
H5A C5 H5B 108.5 . . ?
N3 C6 C5 111.70(17) . . ?
N3 C6 H6A 109.3 . . ?
C5 C6 H6A 109.3 . . ?
N3 C6 H6B 109.3 . . ?
C5 C6 H6B 109.3 . . ?
H6A C6 H6B 107.9 . . ?
N2 C7 C8 107.36(17) . . ?
N2 C7 H7A 110.2 . . ?
C8 C7 H7A 110.2 . . ?
N2 C7 H7B 110.2 . . ?
C8 C7 H7B 110.2 . . ?
H7A C7 H7B 108.5 . . ?
N3 C8 C7 111.76(17) . . ?
N3 C8 H8A 109.3 . . ?
C7 C8 H8A 109.3 . . ?
N3 C8 H8B 109.3 . . ?
C7 C8 H8B 109.3 . . ?
H8A C8 H8B 107.9 . . ?
N2 C9 C10 107.72(17) . . ?
N2 C9 H9A 110.2 . . ?
C10 C9 H9A 110.2 . . ?
N2 C9 H9B 110.2 . . ?
C10 C9 H9B 110.2 . . ?
H9A C9 H9B 108.5 . . ?
N3 C10 C9 111.61(18) . . ?
N3 C10 H10A 109.3 . . ?
C9 C10 H10A 109.3 . . ?
N3 C10 H10B 109.3 . . ?
C9 C10 H10B 109.3 . . ?
H10A C10 H10B 108.0 . . ?

loop_
_geom_bond_atom_site_label_1
_geom_bond_atom_site_label_2
_geom_bond_distance
_geom_bond_site_symmetry_2
_geom_bond_publ_flag
S1 C1 1.703(2) . ?
S2 C1 1.738(2) . ?
O1 C3 1.425(2) . ?
O1 H1 0.8400 . ?
N1 C1 1.345(3) . ?
N1 C4 1.463(3) . ?
N1 C2 1.466(3) . ?
N2 C9 1.495(3) . ?
N2 C5 1.500(3) . ?
N2 C7 1.501(3) . ?
N2 H2 0.9300 . ?
N3 C8 1.466(3) . ?
N3 C6 1.468(3) . ?
N3 C10 1.471(3) . ?
C2 C3 1.513(3) . ?
C2 H2A 0.9900 . ?
C2 H2B 0.9900 . ?
C3 H3A 0.9900 . ?
C3 H3B 0.9900 . ?
C4 H4A 0.9800 . ?
C4 H4B 0.9800 . ?
C4 H4C 0.9800 . ?
C5 C6 1.539(3) . ?
C5 H5A 0.9900 . ?
C5 H5B 0.9900 . ?
C6 H6A 0.9900 . ?
C6 H6B 0.9900 . ?
C7 C8 1.539(3) . ?
C7 H7A 0.9900 . ?
C7 H7B 0.9900 . ?
C8 H8A 0.9900 . ?
C8 H8B 0.9900 . ?
C9 C10 1.533(3) . ?
C9 H9A 0.9900 . ?
C9 H9B 0.9900 . ?
C10 H10A 0.9900 . ?
C10 H10B 0.9900 . ?

loop_
_geom_torsion_atom_site_label_1
_geom_torsion_atom_site_label_2
_geom_torsion_atom_site_label_3
_geom_torsion_atom_site_label_4
_geom_torsion
_geom_torsion_site_symmetry_1
_geom_torsion_site_symmetry_2
_geom_torsion_site_symmetry_3
_geom_torsion_site_symmetry_4
_geom_torsion_publ_flag
C4 N1 C1 S1 -0.9(3) . . . . ?
C2 N1 C1 S1 -178.72(15) . . . . ?
C4 N1 C1 S2 -179.50(16) . . . . ?
C2 N1 C1 S2 2.7(3) . . . . ?
C1 N1 C2 C3 91.8(2) . . . . ?
C4 N1 C2 C3 -86.1(2) . . . . ?
N1 C2 C3 O1 -177.12(16) . . . . ?
C9 N2 C5 C6 60.7(2) . . . . ?
C7 N2 C5 C6 -60.6(2) . . . . ?
C8 N3 C6 C5 60.0(2) . . . . ?
C10 N3 C6 C5 -58.3(2) . . . . ?
N2 C5 C6 N3 -0.7(2) . . . . ?
C9 N2 C7 C8 -60.0(2) . . . . ?
C5 N2 C7 C8 61.6(2) . . . . ?
C6 N3 C8 C7 -59.0(2) . . . . ?
C10 N3 C8 C7 59.4(2) . . . . ?
N2 C7 C8 N3 -0.9(3) . . . . ?
C5 N2 C9 C10 -59.6(2) . . . . ?
C7 N2 C9 C10 61.2(2) . . . . ?
C8 N3 C10 C9 -58.3(2) . . . . ?
C6 N3 C10 C9 59.6(2) . . . . ?
N2 C9 C10 N3 -1.2(3) . . . . ?

loop_
_cod_related_entry_id
_cod_related_entry_database
_cod_related_entry_code
1 ChemSpider 30653638
